data_7232264
loop_
_publ_author_name
'Drescher (n\'ee Oschmann), Wiebke'
'Borner, Corinna'
'Tindall, Daniel J.'
'Kleeberg, Christian'

_publ_section_title
;
 Exploring unsymmetrical diboranes(4) as boryl ligand precursors:
 platinum(ii) bis-boryl complexes
;
_journal_issue 7
_journal_name_full 'RSC Advances'
_journal_page_first 3900
_journal_paper_doi 10.1039/C9RA00170K
_journal_volume 9
_journal_year 2019
_chemical_formula_moiety 'C28 H32 B2 N2 O2'
_chemical_formula_sum 'C28 H32 B2 N2 O2'
_chemical_formula_weight 450.17
_space_group_crystal_system triclinic
_space_group_IT_number 2
_space_group_name_Hall '-P 1'
_space_group_name_H-M_alt 'P -1'
_symmetry_space_group_name_Hall '-P 1'
_symmetry_space_group_name_H-M 'P -1'
_atom_sites_solution_hydrogens geom
_atom_sites_solution_primary direct
_atom_sites_solution_secondary difmap
_audit_creation_method SHELXL-2018/3
_audit_update_record
;
2018-11-27 deposited with the CCDC.
2019-01-24 downloaded from the CCDC.
;
_cell_angle_alpha 100.740(5)
_cell_angle_beta 99.516(5)
_cell_angle_gamma 101.387(5)
_cell_formula_units_Z 2
_cell_length_a 8.3489(5)
_cell_length_b 10.4195(6)
_cell_length_c 15.5364(8)
_cell_measurement_reflns_used 3121
_cell_measurement_temperature 120(2)
_cell_measurement_theta_max 28.50
_cell_measurement_theta_min 2.55
_cell_volume 1272.74(13)
_computing_cell_refinement
;
 CrysAlisPro, Agilent Technologies,
 Version 1.171.36.28 (release 01-02-2013 CrysAlis171 .NET)
 (compiled Feb  1 2013,16:14:44)
;
_computing_data_collection
;
 CrysAlisPro, Agilent Technologies,
 Version 1.171.36.28 (release 01-02-2013 CrysAlis171 .NET)
 (compiled Feb  1 2013,16:14:44)
;
_computing_data_reduction
;
 CrysAlisPro, Agilent Technologies,
 Version 1.171.36.28 (release 01-02-2013 CrysAlis171 .NET)
 (compiled Feb  1 2013,16:14:44)
;
_computing_molecular_graphics
;
 K. Brandenburg, 2017, Diamond 4.4.1, Crystal Impact GbR, Bonn, Germany.
;
_computing_publication_material
;
 WinGX v2014.1 (L. J. Farrugia, J. Appl. Cryst., 2012, 45, 849-854.)
;
_computing_structure_refinement
;
 SHELXL-2018/3 (G. M. Sheldrick, Acta Cryst., 2015, C71, 3--8)
;
_computing_structure_solution
;
 SHELXS-97 (G. M. Sheldrick, Acta Cryst. (2008). A64, 112--122)
;
_diffrn_ambient_temperature 120(2)
_diffrn_detector_area_resol_mean 16.1419
_diffrn_measured_fraction_theta_full 0.999
_diffrn_measured_fraction_theta_max 0.993
_diffrn_measurement_device_type 'Oxford Diffraction, Xcalibur, EOS'
_diffrn_measurement_method \w-scan
_diffrn_radiation_monochromator graphite
_diffrn_radiation_source 'Enhance (Mo) X-ray Source'
_diffrn_radiation_type MoK\a
_diffrn_radiation_wavelength 0.71073
_diffrn_reflns_av_R_equivalents 0.0426
_diffrn_reflns_av_unetI/netI 0.0546
_diffrn_reflns_Laue_measured_fraction_full 0.999
_diffrn_reflns_Laue_measured_fraction_max 0.993
_diffrn_reflns_limit_h_max 10
_diffrn_reflns_limit_h_min -10
_diffrn_reflns_limit_k_max 13
_diffrn_reflns_limit_k_min -13
_diffrn_reflns_limit_l_max 19
_diffrn_reflns_limit_l_min -19
_diffrn_reflns_number 18499
_diffrn_reflns_point_group_measured_fraction_full 0.999
_diffrn_reflns_point_group_measured_fraction_max 0.993
_diffrn_reflns_theta_full 25.242
_diffrn_reflns_theta_max 26.999
_diffrn_reflns_theta_min 2.545
_exptl_absorpt_coefficient_mu 0.072
_exptl_absorpt_correction_T_max 1.000
_exptl_absorpt_correction_T_min 0.987
_exptl_absorpt_correction_type multi-scan
_exptl_absorpt_process_details
;
 CrysAlisPro, Agilent Technologies,
 Version 1.171.36.28 (release 01-02-2013 CrysAlis171 .NET)
 (compiled Feb  1 2013,16:14:44)
 Empirical absorption correction using spherical harmonics,
 implemented in SCALE3 ABSPACK scaling algorithm.
;
_exptl_crystal_colour 'clear colourless'
_exptl_crystal_density_diffrn 1.175
_exptl_crystal_description fragment
_exptl_crystal_F_000 480
_exptl_crystal_size_max 0.36
_exptl_crystal_size_mid 0.32
_exptl_crystal_size_min 0.06
_refine_diff_density_max 0.400
_refine_diff_density_min -0.259
_refine_diff_density_rms 0.046
_refine_ls_extinction_method none
_refine_ls_goodness_of_fit_ref 1.023
_refine_ls_hydrogen_treatment constr
_refine_ls_matrix_type full
_refine_ls_number_parameters 313
_refine_ls_number_reflns 5526
_refine_ls_number_restraints 0
_refine_ls_restrained_S_all 1.023
_refine_ls_R_factor_all 0.0814
_refine_ls_R_factor_gt 0.0523
_refine_ls_shift/su_max 0.000
_refine_ls_shift/su_mean 0.000
_refine_ls_structure_factor_coef Fsqd
_refine_ls_weighting_details 'w=1/[\s^2^(Fo^2^)+(0.0481P)^2^+0.4767P] where P=(Fo^2^+2Fc^2^)/3'
_refine_ls_weighting_scheme calc
_refine_ls_wR_factor_gt 0.1109
_refine_ls_wR_factor_ref 0.1244
_reflns_number_gt 3964
_reflns_number_total 5526
_reflns_threshold_expression 'I > 2\s(I)'
_cod_data_source_file c9ra00170k2.cif
_cod_data_source_block cb15ck
_cod_original_cell_volume 1272.73(13)
_cod_database_code 7232264
_shelx_shelxl_version_number 2018/3
_shelx_space_group_comment
;
The symmetry employed for this shelxl refinement is uniquely defined
by the following loop, which should always be used as a source of
symmetry information in preference to the above space-group names.
They are only intended as comments.
;

loop_
_space_group_symop_operation_xyz
'x, y, z'
'-x, -y, -z'

loop_
_atom_site_label
_atom_site_type_symbol
_atom_site_fract_x
_atom_site_fract_y
_atom_site_fract_z
_atom_site_U_iso_or_equiv
_atom_site_adp_type
_atom_site_occupancy
_atom_site_site_symmetry_order
_atom_site_calc_flag
_atom_site_refinement_flags_posn
_atom_site_refinement_flags_adp
C1 C 0.4522(2) 0.1987(2) 0.35004(14) 0.0305(5) Uani 1 1 d . .
H1A H 0.371225 0.123980 0.306909 0.046 Uiso 1 1 calc R U
H1B H 0.399021 0.273401 0.365245 0.046 Uiso 1 1 calc R U
H1C H 0.490712 0.169010 0.404422 0.046 Uiso 1 1 calc R U
C2 C 0.9079(2) 0.45971(19) 0.22476(13) 0.0281(4) Uani 1 1 d . .
H2A H 1.025637 0.470992 0.252446 0.042 Uiso 1 1 calc R U
H2B H 0.876789 0.546017 0.238297 0.042 Uiso 1 1 calc R U
H2C H 0.891332 0.428234 0.159707 0.042 Uiso 1 1 calc R U
C3 C 0.6945(2) 0.15818(17) 0.28405(11) 0.0187(4) Uani 1 1 d . .
C4 C 0.6836(2) 0.02382(17) 0.28437(11) 0.0219(4) Uani 1 1 d . .
H4 H 0.596334 -0.026329 0.305378 0.026 Uiso 1 1 calc R U
C5 C 0.8052(2) -0.03548(18) 0.25279(11) 0.0249(4) Uani 1 1 d . .
H5 H 0.800558 -0.127475 0.252259 0.030 Uiso 1 1 calc R U
C6 C 0.9325(2) 0.03780(18) 0.22226(11) 0.0240(4) Uani 1 1 d . .
H6 H 1.013761 -0.004967 0.201400 0.029 Uiso 1 1 calc R U
C7 C 0.9441(2) 0.17269(18) 0.22142(11) 0.0210(4) Uani 1 1 d . .
H7 H 1.031793 0.222549 0.200556 0.025 Uiso 1 1 calc R U
C8 C 0.8231(2) 0.23159(17) 0.25207(10) 0.0171(4) Uani 1 1 d . .
C9 C 0.3675(2) 0.23691(19) 0.05322(12) 0.0261(4) Uani 1 1 d . .
C10 C 0.2145(2) 0.29943(19) 0.03288(12) 0.0257(4) Uani 1 1 d . .
C11 C 0.4615(3) 0.2156(2) -0.02194(15) 0.0452(6) Uani 1 1 d . .
H11A H 0.495692 0.300743 -0.039617 0.068 Uiso 1 1 calc R U
H11B H 0.388653 0.148659 -0.073457 0.068 Uiso 1 1 calc R U
H11C H 0.560680 0.183708 -0.001291 0.068 Uiso 1 1 calc R U
C12 C 0.3298(3) 0.1102(2) 0.08809(15) 0.0402(5) Uani 1 1 d . .
H12A H 0.434593 0.086905 0.110389 0.060 Uiso 1 1 calc R U
H12B H 0.260166 0.036444 0.039526 0.060 Uiso 1 1 calc R U
H12C H 0.270044 0.125381 0.136919 0.060 Uiso 1 1 calc R U
C13 C 0.2314(3) 0.3923(2) -0.03056(14) 0.0413(6) Uani 1 1 d . .
H13A H 0.140511 0.439250 -0.032128 0.062 Uiso 1 1 calc R U
H13B H 0.225600 0.339817 -0.090774 0.062 Uiso 1 1 calc R U
H13C H 0.339017 0.458166 -0.010011 0.062 Uiso 1 1 calc R U
C14 C 0.0472(2) 0.1978(2) 0.00219(13) 0.0337(5) Uani 1 1 d . .
H14A H 0.030944 0.145257 0.047541 0.051 Uiso 1 1 calc R U
H14B H 0.045396 0.137432 -0.054653 0.051 Uiso 1 1 calc R U
H14C H -0.042702 0.245067 -0.006128 0.051 Uiso 1 1 calc R U
C15 C 0.5881(2) 0.50072(17) 0.31475(11) 0.0176(4) Uani 1 1 d . .
C16 C 0.4489(2) 0.51451(17) 0.26118(11) 0.0176(4) Uani 1 1 d . .
C17 C 0.6900(2) 0.60305(17) 0.39582(11) 0.0171(4) Uani 1 1 d . .
C18 C 0.7136(2) 0.74111(17) 0.40121(12) 0.0210(4) Uani 1 1 d . .
H18 H 0.655182 0.772062 0.354436 0.025 Uiso 1 1 calc R U
C19 C 0.8208(2) 0.83347(18) 0.47359(12) 0.0249(4) Uani 1 1 d . .
H19 H 0.835863 0.926885 0.475749 0.030 Uiso 1 1 calc R U
C20 C 0.9062(2) 0.79075(19) 0.54276(12) 0.0255(4) Uani 1 1 d . .
H20 H 0.978722 0.854456 0.592656 0.031 Uiso 1 1 calc R U
C21 C 0.8853(2) 0.65466(19) 0.53879(12) 0.0258(4) Uani 1 1 d . .
H21 H 0.943509 0.624575 0.586085 0.031 Uiso 1 1 calc R U
C22 C 0.7794(2) 0.56212(18) 0.46589(11) 0.0219(4) Uani 1 1 d . .
H22 H 0.767337 0.468841 0.463459 0.026 Uiso 1 1 calc R U
C23 C 0.3591(2) 0.62182(16) 0.28528(11) 0.0177(4) Uani 1 1 d . .
C24 C 0.3075(2) 0.69478(18) 0.22370(12) 0.0231(4) Uani 1 1 d . .
H24 H 0.331114 0.676694 0.165474 0.028 Uiso 1 1 calc R U
C25 C 0.2225(2) 0.79313(19) 0.24621(13) 0.0303(5) Uani 1 1 d . .
H25 H 0.190211 0.843104 0.203810 0.036 Uiso 1 1 calc R U
C26 C 0.1844(2) 0.8192(2) 0.32986(14) 0.0331(5) Uani 1 1 d . .
H26 H 0.125938 0.886797 0.345094 0.040 Uiso 1 1 calc R U
C27 C 0.2316(2) 0.7463(2) 0.39128(13) 0.0318(5) Uani 1 1 d . .
H27 H 0.204213 0.762820 0.448662 0.038 Uiso 1 1 calc R U
C28 C 0.3189(2) 0.64913(18) 0.36926(12) 0.0236(4) Uani 1 1 d . .
H28 H 0.352026 0.600229 0.412206 0.028 Uiso 1 1 calc R U
B1 B 0.6577(2) 0.3714(2) 0.29338(12) 0.0177(4) Uani 1 1 d . .
B2 B 0.3792(2) 0.4114(2) 0.16895(13) 0.0188(4) Uani 1 1 d . .
N1 N 0.59366(18) 0.24291(14) 0.31086(9) 0.0196(3) Uani 1 1 d . .
N2 N 0.80471(17) 0.36219(14) 0.25990(9) 0.0173(3) Uani 1 1 d . .
O1 O 0.47800(15) 0.34118(13) 0.12736(8) 0.0284(3) Uani 1 1 d . .
O2 O 0.21862(15) 0.38249(12) 0.12100(8) 0.0250(3) Uani 1 1 d . .

loop_
_atom_site_aniso_label
_atom_site_aniso_U_11
_atom_site_aniso_U_22
_atom_site_aniso_U_33
_atom_site_aniso_U_23
_atom_site_aniso_U_13
_atom_site_aniso_U_12
C1 0.0267(11) 0.0284(11) 0.0408(11) 0.0117(9) 0.0150(9) 0.0067(9)
C2 0.0251(10) 0.0245(10) 0.0361(11) 0.0086(8) 0.0101(9) 0.0047(8)
C3 0.0185(9) 0.0201(9) 0.0161(8) 0.0021(7) 0.0002(7) 0.0058(7)
C4 0.0237(10) 0.0191(9) 0.0218(9) 0.0049(7) 0.0022(8) 0.0040(7)
C5 0.0344(11) 0.0183(9) 0.0204(9) 0.0019(7) -0.0012(8) 0.0109(8)
C6 0.0293(10) 0.0286(10) 0.0167(8) 0.0011(7) 0.0032(8) 0.0174(8)
C7 0.0203(9) 0.0274(10) 0.0156(8) 0.0035(7) 0.0033(7) 0.0084(8)
C8 0.0184(9) 0.0194(9) 0.0122(8) 0.0026(6) -0.0014(7) 0.0062(7)
C9 0.0218(10) 0.0272(10) 0.0206(9) -0.0076(7) -0.0013(8) 0.0027(8)
C10 0.0269(10) 0.0276(10) 0.0181(9) -0.0016(7) 0.0011(8) 0.0053(8)
C11 0.0337(12) 0.0541(15) 0.0365(12) -0.0156(10) 0.0098(10) 0.0064(11)
C12 0.0468(14) 0.0274(11) 0.0398(12) -0.0020(9) -0.0026(10) 0.0124(10)
C13 0.0509(14) 0.0397(13) 0.0296(11) 0.0087(10) 0.0021(10) 0.0066(11)
C14 0.0261(11) 0.0407(12) 0.0246(10) -0.0034(9) -0.0009(8) 0.0008(9)
C15 0.0165(8) 0.0187(9) 0.0174(8) 0.0038(7) 0.0046(7) 0.0026(7)
C16 0.0163(9) 0.0183(8) 0.0179(8) 0.0035(7) 0.0034(7) 0.0040(7)
C17 0.0155(8) 0.0201(9) 0.0159(8) 0.0021(7) 0.0048(7) 0.0055(7)
C18 0.0187(9) 0.0216(9) 0.0216(9) 0.0059(7) 0.0007(7) 0.0042(7)
C19 0.0242(10) 0.0188(9) 0.0281(10) 0.0014(7) 0.0040(8) 0.0016(8)
C20 0.0218(10) 0.0308(11) 0.0176(9) -0.0023(8) 0.0000(8) 0.0026(8)
C21 0.0250(10) 0.0335(11) 0.0174(9) 0.0048(8) -0.0010(8) 0.0092(8)
C22 0.0244(10) 0.0236(9) 0.0193(9) 0.0048(7) 0.0038(7) 0.0098(8)
C23 0.0132(8) 0.0171(8) 0.0190(8) -0.0008(7) 0.0002(7) 0.0017(7)
C24 0.0236(10) 0.0240(9) 0.0206(9) 0.0023(7) 0.0007(7) 0.0086(8)
C25 0.0321(11) 0.0276(10) 0.0324(11) 0.0079(8) -0.0004(9) 0.0151(9)
C26 0.0282(11) 0.0316(11) 0.0401(12) -0.0008(9) 0.0043(9) 0.0191(9)
C27 0.0298(11) 0.0381(12) 0.0286(10) -0.0002(9) 0.0109(9) 0.0142(9)
C28 0.0225(10) 0.0266(10) 0.0228(9) 0.0053(8) 0.0045(8) 0.0088(8)
B1 0.0160(10) 0.0194(10) 0.0150(9) 0.0011(7) -0.0007(8) 0.0039(8)
B2 0.0173(10) 0.0184(10) 0.0209(10) 0.0061(8) 0.0041(8) 0.0032(8)
N1 0.0167(7) 0.0194(8) 0.0240(8) 0.0054(6) 0.0061(6) 0.0056(6)
N2 0.0165(7) 0.0173(7) 0.0178(7) 0.0041(6) 0.0021(6) 0.0047(6)
O1 0.0217(7) 0.0311(7) 0.0252(7) -0.0070(6) -0.0004(5) 0.0062(6)
O2 0.0222(7) 0.0268(7) 0.0209(6) -0.0030(5) -0.0002(5) 0.0056(6)

loop_
_atom_type_symbol
_atom_type_description
_atom_type_scat_dispersion_real
_atom_type_scat_dispersion_imag
_atom_type_scat_source
C C 0.0033 0.0016 'International Tables Vol C Tables 4.2.6.8 and 6.1.1.4'
H H 0.0000 0.0000 'International Tables Vol C Tables 4.2.6.8 and 6.1.1.4'
B B 0.0013 0.0007 'International Tables Vol C Tables 4.2.6.8 and 6.1.1.4'
N N 0.0061 0.0033 'International Tables Vol C Tables 4.2.6.8 and 6.1.1.4'
O O 0.0106 0.0060 'International Tables Vol C Tables 4.2.6.8 and 6.1.1.4'

loop_
_geom_angle_atom_site_label_1
_geom_angle_atom_site_label_2
_geom_angle_atom_site_label_3
_geom_angle
N1 C1 H1A 109.5
N1 C1 H1B 109.5
H1A C1 H1B 109.5
N1 C1 H1C 109.5
H1A C1 H1C 109.5
H1B C1 H1C 109.5
N2 C2 H2A 109.5
N2 C2 H2B 109.5
H2A C2 H2B 109.5
N2 C2 H2C 109.5
H2A C2 H2C 109.5
H2B C2 H2C 109.5
C4 C3 N1 130.79(16)
C4 C3 C8 120.84(16)
N1 C3 C8 108.37(14)
C3 C4 C5 117.82(17)
C3 C4 H4 121.1
C5 C4 H4 121.1
C6 C5 C4 121.01(16)
C6 C5 H5 119.5
C4 C5 H5 119.5
C5 C6 C7 121.54(17)
C5 C6 H6 119.2
C7 C6 H6 119.2
C8 C7 C6 117.63(17)
C8 C7 H7 121.2
C6 C7 H7 121.2
C7 C8 N2 130.14(16)
C7 C8 C3 121.15(16)
N2 C8 C3 108.69(15)
O1 C9 C12 106.82(15)
O1 C9 C11 107.77(15)
C12 C9 C11 110.18(18)
O1 C9 C10 101.72(14)
C12 C9 C10 114.15(17)
C11 C9 C10 115.32(17)
O2 C10 C13 107.13(15)
O2 C10 C14 108.45(15)
C13 C10 C14 109.92(16)
O2 C10 C9 102.03(13)
C13 C10 C9 114.19(17)
C14 C10 C9 114.45(16)
C9 C11 H11A 109.5
C9 C11 H11B 109.5
H11A C11 H11B 109.5
C9 C11 H11C 109.5
H11A C11 H11C 109.5
H11B C11 H11C 109.5
C9 C12 H12A 109.5
C9 C12 H12B 109.5
H12A C12 H12B 109.5
C9 C12 H12C 109.5
H12A C12 H12C 109.5
H12B C12 H12C 109.5
C10 C13 H13A 109.5
C10 C13 H13B 109.5
H13A C13 H13B 109.5
C10 C13 H13C 109.5
H13A C13 H13C 109.5
H13B C13 H13C 109.5
C10 C14 H14A 109.5
C10 C14 H14B 109.5
H14A C14 H14B 109.5
C10 C14 H14C 109.5
H14A C14 H14C 109.5
H14B C14 H14C 109.5
C16 C15 C17 125.15(16)
C16 C15 B1 121.00(15)
C17 C15 B1 113.84(14)
C15 C16 C23 123.85(15)
C15 C16 B2 117.98(15)
C23 C16 B2 118.17(14)
C18 C17 C22 117.48(15)
C18 C17 C15 122.33(15)
C22 C17 C15 119.88(15)
C19 C18 C17 121.07(16)
C19 C18 H18 119.5
C17 C18 H18 119.5
C20 C19 C18 120.47(17)
C20 C19 H19 119.8
C18 C19 H19 119.8
C21 C20 C19 119.52(16)
C21 C20 H20 120.2
C19 C20 H20 120.2
C20 C21 C22 120.04(16)
C20 C21 H21 120.0
C22 C21 H21 120.0
C21 C22 C17 121.41(17)
C21 C22 H22 119.3
C17 C22 H22 119.3
C28 C23 C24 117.87(16)
C28 C23 C16 120.87(15)
C24 C23 C16 121.22(15)
C25 C24 C23 120.89(17)
C25 C24 H24 119.6
C23 C24 H24 119.6
C26 C25 C24 120.43(18)
C26 C25 H25 119.8
C24 C25 H25 119.8
C25 C26 C27 119.60(18)
C25 C26 H26 120.2
C27 C26 H26 120.2
C26 C27 C28 120.02(18)
C26 C27 H27 120.0
C28 C27 H27 120.0
C27 C28 C23 121.19(17)
C27 C28 H28 119.4
C23 C28 H28 119.4
N2 B1 N1 106.55(15)
N2 B1 C15 126.60(16)
N1 B1 C15 126.66(16)
O2 B2 O1 112.93(15)
O2 B2 C16 125.17(17)
O1 B2 C16 121.90(15)
C3 N1 B1 107.94(14)
C3 N1 C1 122.12(15)
B1 N1 C1 129.93(15)
C8 N2 B1 108.32(14)
C8 N2 C2 122.22(15)
B1 N2 C2 128.76(15)
B2 O1 C9 107.21(14)
B2 O2 C10 107.11(14)

loop_
_geom_bond_atom_site_label_1
_geom_bond_atom_site_label_2
_geom_bond_distance
C1 N1 1.451(2)
C1 H1A 0.9800
C1 H1B 0.9800
C1 H1C 0.9800
C2 N2 1.446(2)
C2 H2A 0.9800
C2 H2B 0.9800
C2 H2C 0.9800
C3 C4 1.386(2)
C3 N1 1.391(2)
C3 C8 1.407(2)
C4 C5 1.397(3)
C4 H4 0.9500
C5 C6 1.385(3)
C5 H5 0.9500
C6 C7 1.392(3)
C6 H6 0.9500
C7 C8 1.385(2)
C7 H7 0.9500
C8 N2 1.385(2)
C9 O1 1.464(2)
C9 C12 1.515(3)
C9 C11 1.517(3)
C9 C10 1.558(3)
C10 O2 1.468(2)
C10 C13 1.508(3)
C10 C14 1.519(3)
C11 H11A 0.9800
C11 H11B 0.9800
C11 H11C 0.9800
C12 H12A 0.9800
C12 H12B 0.9800
C12 H12C 0.9800
C13 H13A 0.9800
C13 H13B 0.9800
C13 H13C 0.9800
C14 H14A 0.9800
C14 H14B 0.9800
C14 H14C 0.9800
C15 C16 1.362(2)
C15 C17 1.495(2)
C15 B1 1.571(3)
C16 C23 1.490(2)
C16 B2 1.565(2)
C17 C18 1.397(2)
C17 C22 1.398(2)
C18 C19 1.384(2)
C18 H18 0.9500
C19 C20 1.383(3)
C19 H19 0.9500
C20 C21 1.382(3)
C20 H20 0.9500
C21 C22 1.385(2)
C21 H21 0.9500
C22 H22 0.9500
C23 C28 1.393(2)
C23 C24 1.394(2)
C24 C25 1.383(3)
C24 H24 0.9500
C25 C26 1.380(3)
C25 H25 0.9500
C26 C27 1.381(3)
C26 H26 0.9500
C27 C28 1.385(3)
C27 H27 0.9500
C28 H28 0.9500
B1 N2 1.423(2)
B1 N1 1.433(2)
B2 O2 1.367(2)
B2 O1 1.368(2)

loop_
_geom_torsion_atom_site_label_1
_geom_torsion_atom_site_label_2
_geom_torsion_atom_site_label_3
_geom_torsion_atom_site_label_4
_geom_torsion
N1 C3 C4 C5 179.99(16)
C8 C3 C4 C5 0.6(2)
C3 C4 C5 C6 0.0(2)
C4 C5 C6 C7 -0.3(3)
C5 C6 C7 C8 -0.2(2)
C6 C7 C8 N2 179.08(16)
C6 C7 C8 C3 0.8(2)
C4 C3 C8 C7 -1.1(2)
N1 C3 C8 C7 179.41(14)
C4 C3 C8 N2 -179.66(14)
N1 C3 C8 N2 0.83(18)
O1 C9 C10 O2 -29.22(17)
C12 C9 C10 O2 85.41(17)
C11 C9 C10 O2 -145.51(16)
O1 C9 C10 C13 85.98(18)
C12 C9 C10 C13 -159.39(17)
C11 C9 C10 C13 -30.3(2)
O1 C9 C10 C14 -146.12(15)
C12 C9 C10 C14 -31.5(2)
C11 C9 C10 C14 97.6(2)
C17 C15 C16 C23 -12.3(3)
B1 C15 C16 C23 169.02(16)
C17 C15 C16 B2 167.79(15)
B1 C15 C16 B2 -10.9(2)
C16 C15 C17 C18 -34.6(3)
B1 C15 C17 C18 144.19(17)
C16 C15 C17 C22 151.95(17)
B1 C15 C17 C22 -29.2(2)
C22 C17 C18 C19 -0.4(3)
C15 C17 C18 C19 -174.00(16)
C17 C18 C19 C20 -0.5(3)
C18 C19 C20 C21 0.7(3)
C19 C20 C21 C22 0.0(3)
C20 C21 C22 C17 -1.0(3)
C18 C17 C22 C21 1.1(3)
C15 C17 C22 C21 174.89(16)
C15 C16 C23 C28 -47.8(2)
B2 C16 C23 C28 132.17(17)
C15 C16 C23 C24 134.49(18)
B2 C16 C23 C24 -45.6(2)
C28 C23 C24 C25 1.4(3)
C16 C23 C24 C25 179.22(16)
C23 C24 C25 C26 -1.2(3)
C24 C25 C26 C27 0.0(3)
C25 C26 C27 C28 0.9(3)
C26 C27 C28 C23 -0.7(3)
C24 C23 C28 C27 -0.5(3)
C16 C23 C28 C27 -178.26(16)
C16 C15 B1 N2 107.5(2)
C17 C15 B1 N2 -71.3(2)
C16 C15 B1 N1 -78.2(2)
C17 C15 B1 N1 102.97(19)
C15 C16 B2 O2 157.99(17)
C23 C16 B2 O2 -22.0(3)
C15 C16 B2 O1 -22.9(3)
C23 C16 B2 O1 157.12(16)
C4 C3 N1 B1 -178.02(17)
C8 C3 N1 B1 1.42(18)
C4 C3 N1 C1 2.6(3)
C8 C3 N1 C1 -177.92(15)
N2 B1 N1 C3 -3.05(18)
C15 B1 N1 C3 -178.28(15)
N2 B1 N1 C1 176.21(16)
C15 B1 N1 C1 1.0(3)
C7 C8 N2 B1 178.82(16)
C3 C8 N2 B1 -2.77(18)
C7 C8 N2 C2 7.7(3)
C3 C8 N2 C2 -173.91(15)
N1 B1 N2 C8 3.57(18)
C15 B1 N2 C8 178.81(15)
N1 B1 N2 C2 173.95(15)
C15 B1 N2 C2 -10.8(3)
O2 B2 O1 C9 -11.6(2)
C16 B2 O1 C9 169.17(16)
C12 C9 O1 B2 -94.68(18)
C11 C9 O1 B2 146.95(17)
C10 C9 O1 B2 25.27(18)
O1 B2 O2 C10 -8.7(2)
C16 B2 O2 C10 170.45(16)
C13 C10 O2 B2 -96.63(18)
C14 C10 O2 B2 144.78(16)
C9 C10 O2 B2 23.63(18)
